data_4313191
loop_
_publ_author_name
'Muriel Brissard'
'Odile Convert'
'Michel Gruselle'
'Carine Guyard-Duhayon'
'Ren\'e Thouvenot'

_publ_section_title
;
 Enantiospecific Synthesis of \D and \L [Ru(bpy)2ppy]+ and [Ru(bpy)2quo]+
 (bpy = 2,2'-Bipyridine, ppy = Phenylpyridine-H+, quo =
 8-Hydroxyquinolate): 1H and 13C NMR Studies and X-ray Structure
 Determination of rac-[Ru(bpy)2quo]PF6
;
_journal_name_full 'Inorganic Chemistry'
_journal_page_first 1378
_journal_page_last 1385
_journal_paper_doi 10.1021/ic026121c
_journal_volume 42
_journal_year 2003
_chemical_compound_source
;
?
;
_chemical_formula_moiety ' (C29 H22 N5 O1 Ru1 1+) (P1 F6 1-)'
_chemical_formula_sum 'C29 H22 F6 N5 O P Ru'
_chemical_formula_weight 702.56
_chemical_melting_point ?
_chemical_name_systematic
;
?
;
_space_group_IT_number 15
_symmetry_cell_setting monoclinic
_symmetry_space_group_name_Hall '-C 2yc'
_symmetry_space_group_name_H-M 'C 1 2/c 1'
_atom_sites_solution_hydrogens geom
_atom_sites_solution_primary direct
_audit_creation_date 02-03-06
_audit_creation_method CRYSTALS_ver_12-03-99
_cell_angle_alpha 90
_cell_angle_beta 109.08(3)
_cell_angle_gamma 90
_cell_formula_units_Z 8
_cell_length_a 22.079(11)
_cell_length_b 16.874(3)
_cell_length_c 17.533(8)
_cell_measurement_reflns_used 25
_cell_measurement_temperature 295
_cell_measurement_theta_max 12.3
_cell_measurement_theta_min 12.0
_cell_volume 6173(4)
_computing_cell_refinement 'CAD-4 software (Enraf-Nonius, 1989)'
_computing_data_collection 'CAD-4 software (Enraf-Nonius, 1989)'
_computing_data_reduction
;
RC93 (Watkin, D.J., Prout, C.K., Lilley, P.M.deQ. 1994)
;
_computing_molecular_graphics
;
  CAMERON (Watkin, Prout & Pearce,  1996)
;
_computing_publication_material
;
CRYSTALS Issue 10 (Watkin, Prout, Carruthers & Betteridge, 1996)
;
_computing_structure_refinement
;
CRYSTALS Issue 10 (Watkin, Prout, Carruthers & Betteridge, 1996)
;
_diffrn_ambient_temperature 295
_diffrn_measurement_device_type '  Enraf-nonius CAD4 '
_diffrn_measurement_method \w/2\q
_diffrn_radiation_monochromator graphite
_diffrn_radiation_type 'Mo K\a'
_diffrn_radiation_wavelength 0.71069
_diffrn_reflns_av_R_equivalents 0.02
_diffrn_reflns_limit_h_max 27
_diffrn_reflns_limit_h_min 0
_diffrn_reflns_limit_k_max 20
_diffrn_reflns_limit_k_min 0
_diffrn_reflns_limit_l_max 20
_diffrn_reflns_limit_l_min -21
_diffrn_reflns_number 6433
_diffrn_reflns_theta_max 26.00
_diffrn_reflns_theta_min 1.00
_diffrn_standards_decay_% 10.44
_diffrn_standards_interval_time 3600
_diffrn_standards_number 2
_exptl_absorpt_coefficient_mu 0.63
_exptl_absorpt_correction_T_max 0.94
_exptl_absorpt_correction_T_min 0.84
_exptl_absorpt_correction_type refdelf
_exptl_absorpt_process_details 'refined from delta-F (Walker & Stuart , 1983)'
_exptl_crystal_colour ' brown '
_exptl_crystal_density_diffrn 1.51
_exptl_crystal_density_meas ?
_exptl_crystal_description ' parallelepiped '
_exptl_crystal_F_000 2806.24
_exptl_crystal_size_max 0.40
_exptl_crystal_size_mid 0.40
_exptl_crystal_size_min 0.30
_refine_diff_density_max 1.45
_refine_diff_density_min -2.30
_refine_ls_extinction_method None
_refine_ls_goodness_of_fit_ref 1.0310
_refine_ls_hydrogen_treatment noref
_refine_ls_matrix_type full
_refine_ls_number_parameters 389
_refine_ls_number_reflns 3297
_refine_ls_R_factor_gt 0.0830
_refine_ls_shift/su_max 0.007204
_refine_ls_structure_factor_coef F
_refine_ls_weighting_details
;
Chebychev polynomial with 3 parameters, Carruthers & Watkin , 1979,
  2.07     1.53     1.51
;
_refine_ls_weighting_scheme calc
_refine_ls_wR_factor_ref 0.0842
_reflns_limit_h_max 25
_reflns_limit_h_min -27
_reflns_limit_k_max 20
_reflns_limit_k_min 0
_reflns_limit_l_max 21
_reflns_limit_l_min 0
_reflns_number_gt 3297
_reflns_number_total 6039
_reflns_threshold_expression >3.00\s(I)
_cod_data_source_file ic026121c.cif
_cod_data_source_block CRYSTALS_cif
_cod_depositor_comments
;
The following automatic conversions were performed:
'_symmetry_cell_setting' value 'Monoclinic ' changed to 'monoclinic'
according to '/home/adriana/struct/CIF-dictionaries/cif_core.dic'
dictionary named 'cif_core.dic' version 2.4.1 from 2010-06-29.

Automatic conversion script
Id: cif_fix_enum 1555 2011-01-17 13:19:09Z saulius 

The following automatic conversions were performed:

'_chemical_melting_point' value 'not measured' was changed to '?' -
the value is undefined or not given.

Automatic conversion script
Id: cif_fix_values 1569 2011-02-09 13:29:24Z adriana 

The following automatic conversions were performed:

'_exptl_crystal_density_meas' value 'not measured' was changed to '?'
- the value is perceived as not measured.

Automatic conversion script
Id: cif_fix_values 3008 2015-01-20 13:52:24Z robertas 
;
_cod_original_sg_symbol_H-M 'C 1 2/c 1 '
_cod_original_formula_sum ' C29 H22 F6 N5 O1 P1 Ru1 '
_cod_database_code 4313191

loop_
_symmetry_equiv_pos_as_xyz
x,y,z
-x,-y,-z
x+1/2,y+1/2,z
-x+1/2,-y+1/2,-z
-x,y,-z+1/2
x,-y,z+1/2
-x+1/2,y+1/2,-z+1/2
x+1/2,-y+1/2,z+1/2

loop_
_atom_site_label
_atom_site_fract_x
_atom_site_fract_y
_atom_site_fract_z
_atom_site_U_iso_or_equiv
_atom_site_occupancy
_atom_site_adp_type
Ru1 0.29234(3) 0.09954(3) 0.16867(3) 0.0273 1.0000 Uani
O1 0.1981(3) 0.1184(4) 0.0993(3) 0.0436 1.0000 Uani
N1 0.3069(3) 0.2201(4) 0.1689(4) 0.0380 1.0000 Uani
N2 0.3253(3) 0.1132(3) 0.0741(4) 0.0329 1.0000 Uani
N3 0.3792(3) 0.0645(5) 0.2431(4) 0.0379 1.0000 Uani
N4 0.2806(4) -0.0195(4) 0.1566(5) 0.0494 1.0000 Uani
N5 0.2504(3) 0.0997(4) 0.2572(4) 0.0301 1.0000 Uani
C1 0.2952(6) 0.2720(5) 0.2218(6) 0.0521 1.0000 Uani
C2 0.2968(7) 0.3510(6) 0.2099(8) 0.0751 1.0000 Uani
C3 0.3070(7) 0.3813(6) 0.1423(9) 0.0727 1.0000 Uani
C4 0.3187(5) 0.3277(5) 0.0883(5) 0.0461 1.0000 Uani
C5 0.3181(4) 0.2494(5) 0.1040(5) 0.0338 1.0000 Uani
C6 0.3314(3) 0.1879(4) 0.0527(4) 0.0284 1.0000 Uani
C7 0.3520(5) 0.2062(5) -0.0122(5) 0.0456 1.0000 Uani
C8 0.3692(6) 0.1470(7) -0.0524(6) 0.0586 1.0000 Uani
C9 0.3657(5) 0.0702(6) -0.0297(6) 0.0503 1.0000 Uani
C10 0.3436(5) 0.0551(5) 0.0332(5) 0.0429 1.0000 Uani
C11 0.4250(5) 0.1128(7) 0.2870(6) 0.0555 1.0000 Uani
C12 0.4817(5) 0.081(1) 0.3426(7) 0.0777 1.0000 Uani
C13 0.4896(7) 0.0011(11) 0.349(1) 0.0989 1.0000 Uani
C14 0.4429(6) -0.0469(9) 0.3032(8) 0.0780 1.0000 Uani
C15 0.3875(5) -0.0154(6) 0.2501(6) 0.0537 1.0000 Uani
C16 0.3351(5) -0.0615(6) 0.2004(6) 0.0507 1.0000 Uani
C17 0.335(1) -0.1464(7) 0.1912(11) 0.0978 1.0000 Uani
C18 0.2831(14) -0.1806(8) 0.1397(14) 0.1250 1.0000 Uani
C19 0.2300(11) -0.136(1) 0.0974(9) 0.1053 1.0000 Uani
C20 0.2312(7) -0.0564(6) 0.1084(6) 0.0658 1.0000 Uani
C21 0.2775(4) 0.0926(5) 0.3362(4) 0.0362 1.0000 Uani
C22 0.2429(5) 0.0970(5) 0.3894(5) 0.0458 1.0000 Uani
C23 0.1808(5) 0.1083(6) 0.3630(6) 0.0502 1.0000 Uani
C24 0.1482(5) 0.1171(6) 0.2789(7) 0.0545 1.0000 Uani
C25 0.1867(4) 0.1125(5) 0.2286(5) 0.0385 1.0000 Uani
C26 0.1599(4) 0.1218(6) 0.1425(6) 0.0519 1.0000 Uani
C27 0.0953(5) 0.1341(11) 0.1129(8) 0.1042 1.0000 Uani
C28 0.0586(6) 0.1397(15) 0.1618(9) 0.1274 1.0000 Uani
C29 0.0836(6) 0.1320(12) 0.244(1) 0.1105 1.0000 Uani
P1 0.08026(14) 0.29599(18) 0.48323(18) 0.0622 1.0000 Uani
F1 0.1494(6) 0.285(1) 0.4804(7) 0.1688 1.0000 Uani
F2 0.0145(5) 0.2932(14) 0.486(1) 0.2336 1.0000 Uani
F3 0.0485(8) 0.3085(7) 0.3911(5) 0.1702 1.0000 Uani
F4 0.1116(4) 0.2809(5) 0.5759(4) 0.1028 1.0000 Uani
F5 0.0761(7) 0.2067(7) 0.4690(7) 0.1915 1.0000 Uani
F6 0.0929(8) 0.3817(5) 0.4973(9) 0.2173 1.0000 Uani
H11 0.2852 0.2515 0.2700 0.085(8) 1.0000 Uiso
H21 0.2908 0.3885 0.2512 0.085(8) 1.0000 Uiso
H31 0.3064 0.4396 0.1323 0.085(8) 1.0000 Uiso
H41 0.3270 0.3468 0.0388 0.085(8) 1.0000 Uiso
H71 0.3538 0.2627 -0.0288 0.085(8) 1.0000 Uiso
H81 0.3844 0.1591 -0.0991 0.085(8) 1.0000 Uiso
H91 0.3793 0.0257 -0.0582 0.085(8) 1.0000 Uiso
H101 0.3410 -0.0013 0.0498 0.085(8) 1.0000 Uiso
H111 0.4195 0.1715 0.2807 0.085(8) 1.0000 Uiso
H121 0.5159 0.1173 0.3765 0.085(8) 1.0000 Uiso
H131 0.5294 -0.0224 0.3877 0.085(8) 1.0000 Uiso
H141 0.4488 -0.1056 0.3077 0.085(8) 1.0000 Uiso
H171 0.3732 -0.1786 0.2233 0.085(8) 1.0000 Uiso
H181 0.2831 -0.2393 0.1324 0.085(8) 1.0000 Uiso
H191 0.1915 -0.1624 0.0592 0.085(8) 1.0000 Uiso
H201 0.1924 -0.0249 0.0780 0.085(8) 1.0000 Uiso
H211 0.3250 0.0842 0.3586 0.085(8) 1.0000 Uiso
H221 0.2656 0.0910 0.4487 0.085(8) 1.0000 Uiso
H231 0.1562 0.1109 0.4017 0.085(8) 1.0000 Uiso
H271 0.0743 0.1395 0.0534 0.085(8) 1.0000 Uiso
H281 0.0117 0.1502 0.1369 0.085(8) 1.0000 Uiso
H291 0.0554 0.1366 0.2787 0.085(8) 1.0000 Uiso

loop_
_atom_site_aniso_label
_atom_site_aniso_U_11
_atom_site_aniso_U_22
_atom_site_aniso_U_33
_atom_site_aniso_U_23
_atom_site_aniso_U_13
_atom_site_aniso_U_12
Ru1 0.0274(3) 0.0264(3) 0.0283(3) 0.0026(3) 0.0096(2) -0.0009(3)
O1 0.028(3) 0.062(4) 0.034(3) 0.016(3) -0.000(2) -0.007(3)
N1 0.042(4) 0.027(3) 0.054(4) -0.001(3) 0.028(4) -0.004(3)
N2 0.031(3) 0.026(3) 0.037(3) -0.002(2) 0.004(3) 0.000(3)
N3 0.021(3) 0.057(4) 0.036(4) 0.002(3) 0.009(3) 0.004(3)
N4 0.077(7) 0.031(4) 0.048(4) -0.005(3) 0.031(4) -0.021(4)
N5 0.026(3) 0.030(3) 0.035(3) 0.008(3) 0.011(2) 0.002(3)
C1 0.083(7) 0.032(4) 0.060(6) -0.003(4) 0.049(6) 0.002(4)
C2 0.126(12) 0.047(6) 0.079(8) -0.009(6) 0.071(8) 0.004(7)
C3 0.115(11) 0.035(6) 0.088(8) 0.004(5) 0.062(8) 0.004(6)
C4 0.068(6) 0.030(4) 0.049(5) 0.006(4) 0.031(5) 0.001(4)
C5 0.035(4) 0.030(4) 0.038(4) -0.001(3) 0.014(3) -0.004(3)
C6 0.021(4) 0.029(4) 0.034(4) 0.000(3) 0.008(3) 0.000(3)
C7 0.059(6) 0.047(5) 0.041(4) 0.003(4) 0.030(4) -0.002(4)
C8 0.071(7) 0.064(7) 0.055(6) -0.001(5) 0.041(6) -0.004(6)
C9 0.063(7) 0.044(5) 0.050(5) -0.013(4) 0.026(5) -0.007(4)
C10 0.057(6) 0.035(4) 0.041(4) -0.005(4) 0.023(4) -0.001(4)
C11 0.038(5) 0.081(7) 0.048(5) 0.005(5) 0.015(4) -0.001(5)
C12 0.042(6) 0.136(13) 0.054(6) 0.012(7) 0.013(5) 0.005(7)
C13 0.055(8) 0.142(14) 0.109(11) 0.077(11) 0.039(8) 0.044(9)
C14 0.041(7) 0.10(1) 0.099(9) 0.046(8) 0.038(7) 0.047(7)
C15 0.057(6) 0.051(6) 0.066(6) 0.026(5) 0.038(5) 0.019(5)
C16 0.064(7) 0.040(5) 0.072(6) 0.018(5) 0.055(6) 0.017(5)
C17 0.171(17) 0.033(7) 0.135(13) 0.019(8) 0.113(13) 0.018(8)
C18 0.25(3) 0.035(7) 0.159(17) -0.030(9) 0.16(2) -0.052(11)
C19 0.20(2) 0.069(9) 0.09(1) -0.027(8) 0.104(13) -0.075(11)
C20 0.11(1) 0.049(6) 0.052(6) -0.006(5) 0.043(6) -0.031(6)
C21 0.038(4) 0.044(4) 0.028(3) 0.008(3) 0.012(3) 0.006(4)
C22 0.057(6) 0.037(4) 0.049(5) -0.000(4) 0.024(4) 0.003(5)
C23 0.057(6) 0.056(6) 0.052(5) 0.016(4) 0.037(5) 0.011(5)
C24 0.040(5) 0.066(7) 0.064(6) 0.017(5) 0.027(5) 0.008(4)
C25 0.036(4) 0.038(5) 0.044(4) 0.011(3) 0.016(4) -0.001(3)
C26 0.027(4) 0.078(7) 0.050(5) 0.027(5) 0.011(4) -0.006(4)
C27 0.034(6) 0.195(16) 0.069(8) 0.077(9) -0.002(5) 0.006(8)
C28 0.034(6) 0.26(2) 0.09(1) 0.089(13) 0.021(7) 0.021(9)
C29 0.046(7) 0.193(17) 0.109(11) 0.074(11) 0.046(8) 0.037(9)
P1 0.0503(16) 0.0625(17) 0.0666(17) -0.0100(14) 0.0095(13) -0.0017(14)
F1 0.108(9) 0.264(16) 0.147(9) 0.04(1) 0.059(7) 0.01(1)
F2 0.057(7) 0.41(2) 0.240(15) -0.091(17) 0.050(8) -0.006(11)
F3 0.254(15) 0.132(9) 0.069(5) 0.003(5) -0.023(7) 0.010(9)
F4 0.114(7) 0.110(6) 0.067(4) -0.009(4) 0.006(4) -0.009(5)
F5 0.237(16) 0.094(7) 0.15(1) -0.048(7) -0.059(9) 0.037(9)
F6 0.237(16) 0.055(6) 0.226(14) 0.019(6) -0.107(12) -0.025(7)

loop_
_atom_type_symbol
_atom_type_scat_dispersion_real
_atom_type_scat_dispersion_imag
_atom_type_scat_Cromer_Mann_a1
_atom_type_scat_Cromer_Mann_b1
_atom_type_scat_Cromer_Mann_a2
_atom_type_scat_Cromer_Mann_b2
_atom_type_scat_Cromer_Mann_a3
_atom_type_scat_Cromer_Mann_b3
_atom_type_scat_Cromer_Mann_a4
_atom_type_scat_Cromer_Mann_b4
_atom_type_scat_Cromer_Mann_c
_atom_type_scat_source
'C   ' 0.0020 0.0020 2.3100 20.8439 1.0200 10.2075 1.5886 0.5687 0.8650 51.6512 0.2156 International_Tables_Vol_IV_Table_2.2B
'H   ' 0.0000 0.0000 0.4930 10.5109 0.3229 26.1257 0.1402 3.1424 0.0408 57.7997 0.0030 International_Tables_Vol_IV_Table_2.2B
'Ru  ' -1.4200 0.8360 19.2674 0.8085 12.9182 8.4347 4.8634 24.7997 1.5676 94.2928 5.3787 International_Tables_Vol_IV_Table_2.2B
'O   ' 0.0080 0.0060 3.0485 13.2771 2.2868 5.7011 1.5463 0.3239 0.8670 32.9089 0.2508 International_Tables_Vol_IV_Table_2.2B
'N   ' 0.0040 0.0030 12.2126 0.0057 3.1322 9.8933 2.0125 28.9975 1.1663 0.5826 -11.5290 International_Tables_Vol_IV_Table_2.2B
'P   ' 0.0900 0.0950 6.4345 1.9067 4.1791 27.1570 1.7800 0.5260 1.4908 68.1645 1.1149 International_Tables_Vol_IV_Table_2.2B
'F   ' 0.0140 0.0100 3.5392 10.2825 2.6412 4.2944 1.5170 0.2615 1.0243 26.1476 0.2776 International_Tables_Vol_IV_Table_2.2B

loop_
_geom_angle_atom_site_label_1
_geom_angle_site_symmetry_1
_geom_angle_atom_site_label_2
_geom_angle_site_symmetry_2
_geom_angle_atom_site_label_3
_geom_angle_site_symmetry_3
_geom_angle
_geom_angle_publ_flag
O1 . Ru1 . N1 . 88.6(3) yes
O1 . Ru1 . N2 . 93.6(2) yes
N1 . Ru1 . N2 . 78.0(2) yes
O1 . Ru1 . N3 . 170.4(2) yes
N1 . Ru1 . N3 . 99.9(3) yes
N2 . Ru1 . N3 . 92.5(3) yes
O1 . Ru1 . N4 . 91.2(3) yes
N1 . Ru1 . N4 . 173.4(3) yes
N2 . Ru1 . N4 . 95.4(3) yes
N3 . Ru1 . N4 . 80.8(3) yes
O1 . Ru1 . N5 . 80.1(2) yes
N1 . Ru1 . N5 . 96.1(2) yes
N2 . Ru1 . N5 . 171.6(2) yes
N3 . Ru1 . N5 . 94.5(2) yes
N4 . Ru1 . N5 . 90.3(3) yes
Ru1 . O1 . C26 . 112.5(5) yes
Ru1 . N1 . C1 . 125.0(5) yes
Ru1 . N1 . C5 . 115.8(5) yes
C1 . N1 . C5 . 118.2(7) yes
Ru1 . N2 . C6 . 115.6(5) yes
Ru1 . N2 . C10 . 126.8(5) yes
C6 . N2 . C10 . 117.6(7) yes
Ru1 . N3 . C11 . 125.2(7) yes
Ru1 . N3 . C15 . 114.8(6) yes
C11 . N3 . C15 . 120.0(9) yes
Ru1 . N4 . C16 . 113.0(6) yes
Ru1 . N4 . C20 . 126.5(8) yes
C16 . N4 . C20 . 120.3(9) yes
Ru1 . N5 . C21 . 129.1(5) yes
Ru1 . N5 . C25 . 113.2(5) yes
C21 . N5 . C25 . 117.6(7) yes
N1 . C1 . C2 . 120.6(8) yes
N1 . C1 . H11 . 119.7(8) no
C2 . C1 . H11 . 119.7(9) no
C1 . C2 . C3 . 121.2(9) yes
C1 . C2 . H21 . 119.6(10) no
C3 . C2 . H21 . 119.1(10) no
C2 . C3 . C4 . 117.7(9) yes
C2 . C3 . H31 . 121.4(11) no
C4 . C3 . H31 . 120.9(11) no
C3 . C4 . C5 . 118.7(8) yes
C3 . C4 . H41 . 120.7(8) no
C5 . C4 . H41 . 120.7(8) no
N1 . C5 . C4 . 123.5(8) yes
N1 . C5 . C6 . 113.0(7) yes
C4 . C5 . C6 . 123.4(7) yes
N2 . C6 . C5 . 116.0(7) yes
N2 . C6 . C7 . 121.9(7) yes
C5 . C6 . C7 . 122.0(7) yes
C6 . C7 . C8 . 119.1(8) yes
C6 . C7 . H71 . 120.3(8) no
C8 . C7 . H71 . 120.6(8) no
C7 . C8 . C9 . 119.9(8) yes
C7 . C8 . H81 . 120.2(10) no
C9 . C8 . H81 . 119.9(10) no
C8 . C9 . C10 . 118.7(8) yes
C8 . C9 . H91 . 120.6(9) no
C10 . C9 . H91 . 120.6(10) no
N2 . C10 . C9 . 122.7(8) yes
N2 . C10 . H101 . 118.8(8) no
C9 . C10 . H101 . 118.6(8) no
N3 . C11 . C12 . 120.1(11) yes
N3 . C11 . H111 . 120.0(9) no
C12 . C11 . H111 . 120.0(11) no
C11 . C12 . C13 . 119.6(13) yes
C11 . C12 . H121 . 120.2(15) no
C13 . C12 . H121 . 120.2(14) no
C12 . C13 . C14 . 119.4(12) yes
C12 . C13 . H131 . 120.9(19) no
C14 . C13 . H131 . 119.7(17) no
C13 . C14 . C15 . 120.5(13) yes
C13 . C14 . H141 . 119.6(12) no
C15 . C14 . H141 . 119.9(15) no
N3 . C15 . C14 . 120.4(12) yes
N3 . C15 . C16 . 115.2(8) yes
C14 . C15 . C16 . 124.4(11) yes
N4 . C16 . C15 . 116.1(8) yes
N4 . C16 . C17 . 118.5(13) yes
C15 . C16 . C17 . 125.4(12) yes
C16 . C17 . C18 . 118.3(17) yes
C16 . C17 . H171 . 120.3(19) no
C18 . C17 . H171 . 121.5(16) no
C17 . C18 . C19 . 120.9(13) yes
C17 . C18 . H181 . 118.6(28) no
C19 . C18 . H181 . 120.5(26) no
C18 . C19 . C20 . 119.3(16) yes
C18 . C19 . H191 . 119.9(18) no
C20 . C19 . H191 . 120.8(23) no
N4 . C20 . C19 . 122.7(15) yes
N4 . C20 . H201 . 118.8(10) no
C19 . C20 . H201 . 118.4(14) no
N5 . C21 . C22 . 122.6(8) yes
N5 . C21 . H211 . 118.7(7) no
C22 . C21 . H211 . 118.7(8) no
C21 . C22 . C23 . 120.9(9) yes
C21 . C22 . H221 . 119.7(9) no
C23 . C22 . H221 . 119.5(9) no
C22 . C23 . C24 . 119.9(8) yes
C22 . C23 . H231 . 120.3(10) no
C24 . C23 . H231 . 119.8(10) no
C23 . C24 . C25 . 115.9(9) yes
C23 . C24 . C29 . 125.2(10) yes
C25 . C24 . C29 . 118.8(10) yes
N5 . C25 . C24 . 123.0(8) yes
N5 . C25 . C26 . 115.4(7) yes
C24 . C25 . C26 . 121.6(8) yes
O1 . C26 . C25 . 118.9(8) yes
O1 . C26 . C27 . 125.3(9) yes
C25 . C26 . C27 . 115.8(9) yes
C26 . C27 . C28 . 122.2(11) yes
C26 . C27 . H271 . 118.9(13) no
C28 . C27 . H271 . 118.9(11) no
C27 . C28 . C29 . 122.5(12) yes
C27 . C28 . H281 . 118.7(13) no
C29 . C28 . H281 . 118.8(14) no
C24 . C29 . C28 . 118.9(12) yes
C24 . C29 . H291 . 120.4(14) no
C28 . C29 . H291 . 120.6(13) no
F1 . P1 . F2 . 171.1(11) yes
F1 . P1 . F3 . 95.7(8) yes
F2 . P1 . F3 . 85.3(9) yes
F1 . P1 . F4 . 84.7(6) yes
F2 . P1 . F4 . 94.1(8) yes
F3 . P1 . F4 . 178.4(6) yes
F1 . P1 . F5 . 83.2(9) yes
F2 . P1 . F5 . 88.0(11) yes
F3 . P1 . F5 . 88.9(6) yes
F4 . P1 . F5 . 89.5(6) yes
F1 . P1 . F6 . 89.5(10) yes
F2 . P1 . F6 . 99.3(12) yes
F3 . P1 . F6 . 92.1(7) yes
F4 . P1 . F6 . 89.5(6) yes
F5 . P1 . F6 . 172.7(10) yes

loop_
_geom_bond_atom_site_label_1
_geom_bond_site_symmetry_1
_geom_bond_atom_site_label_2
_geom_bond_site_symmetry_2
_geom_bond_distance
_geom_bond_publ_flag
Ru1 . O1 . 2.064(6) yes
Ru1 . N1 . 2.059(7) yes
Ru1 . N2 . 2.031(7) yes
Ru1 . N3 . 2.023(6) yes
Ru1 . N4 . 2.027(7) yes
Ru1 . N5 . 2.050(6) yes
O1 . C26 . 1.305(11) yes
N1 . C1 . 1.36(1) yes
N1 . C5 . 1.34(1) yes
N2 . C6 . 1.334(9) yes
N2 . C10 . 1.35(1) yes
N3 . C11 . 1.331(13) yes
N3 . C15 . 1.362(12) yes
N4 . C16 . 1.391(13) yes
N4 . C20 . 1.299(14) yes
N5 . C21 . 1.32(1) yes
N5 . C25 . 1.348(11) yes
C1 . C2 . 1.353(14) yes
C1 . H11 . 1.001(9) no
C2 . C3 . 1.375(16) yes
C2 . H21 . 1.00(1) no
C3 . C4 . 1.392(14) yes
C3 . H31 . 1.00(1) no
C4 . C5 . 1.351(11) yes
C4 . H41 . 0.998(8) no
C5 . C6 . 1.46(1) yes
C6 . C7 . 1.39(1) yes
C7 . C8 . 1.348(13) yes
C7 . H71 . 1.001(9) no
C8 . C9 . 1.366(15) yes
C8 . H81 . 1.001(9) no
C9 . C10 . 1.368(12) yes
C9 . H91 . 1.001(9) no
C10 . H101 . 1.003(8) no
C11 . C12 . 1.416(16) yes
C11 . H111 . 0.999(11) no
C12 . C13 . 1.36(2) yes
C12 . H121 . 1.001(14) no
C13 . C14 . 1.35(2) yes
C13 . H131 . 0.997(13) no
C14 . C15 . 1.379(15) yes
C14 . H141 . 0.999(14) no
C15 . C16 . 1.431(16) yes
C16 . C17 . 1.440(15) yes
C17 . C18 . 1.34(3) yes
C17 . H171 . 1.006(18) no
C18 . C19 . 1.39(3) yes
C18 . H181 . 0.999(14) no
C19 . C20 . 1.353(19) yes
C19 . H191 . 1.000(18) no
C20 . H201 . 1.001(14) no
C21 . C22 . 1.388(11) yes
C21 . H211 . 1.002(8) no
C22 . C23 . 1.310(14) yes
C22 . H221 . 1.001(9) no
C23 . C24 . 1.422(15) yes
C23 . H231 . 0.999(8) no
C24 . C25 . 1.413(12) yes
C24 . C29 . 1.377(16) yes
C25 . C26 . 1.439(12) yes
C26 . C27 . 1.366(14) yes
C27 . C28 . 1.36(2) yes
C27 . H271 . 0.997(12) no
C28 . C29 . 1.37(2) yes
C28 . H281 . 0.999(13) no
C29 . H291 . 1.003(13) no
P1 . F1 . 1.556(12) yes
P1 . F2 . 1.467(11) yes
P1 . F3 . 1.551(9) yes
P1 . F4 . 1.564(8) yes
P1 . F5 . 1.525(11) yes
P1 . F6 . 1.479(9) yes
